data_4111274
loop_
_publ_author_name
'Luke Hunter'
'David O'Hagan'
'Alexandra M. Z. Slawin'

_publ_section_title
;
 Enantioselective Synthesis of an All-syn Four Vicinal Fluorine Motif
;
_journal_name_full 'Journal of the American Chemical Society'
_journal_page_first 16422
_journal_page_last 16423
_journal_paper_doi 10.1021/ja066188p
_journal_volume 128
_journal_year 2006
_chemical_formula_moiety 'C20 H24 F2 O4'
_chemical_formula_sum 'C20 H24 F2 O4'
_chemical_formula_weight 366.39
_chemical_name_systematic
; 
 ? 
;
_space_group_IT_number 4
_symmetry_cell_setting monoclinic
_symmetry_space_group_name_Hall 'P 2yb'
_symmetry_space_group_name_H-M 'P 1 21 1'
_atom_sites_solution_hydrogens geom
_atom_sites_solution_primary direct
_atom_sites_solution_secondary difmap
_audit_creation_method SHELXL-97
_cell_angle_alpha 90.00
_cell_angle_beta 118.305(9)
_cell_angle_gamma 90.00
_cell_formula_units_Z 8
_cell_length_a 10.734(5)
_cell_length_b 35.120(17)
_cell_length_c 11.253(6)
_cell_measurement_reflns_used 3914
_cell_measurement_temperature 173(2)
_cell_measurement_theta_max 68.2478
_cell_measurement_theta_min 3.7779
_cell_volume 3735(3)
_computing_cell_refinement 'CrystalClear (Rigaku Corp., 2004)'
_computing_data_collection 'CrystalClear (Rigaku Corp., 2004)'
_computing_data_reduction 'CrystalClear (Rigaku Corp., 2004)'
_computing_molecular_graphics 'Bruker SHELXTL'
_computing_publication_material 'Bruker SHELXTL'
_computing_structure_refinement 'SHELXL-97 (Sheldrick, 1997)'
_computing_structure_solution 'SHELXS-97 (Sheldrick, 1990)'
_diffrn_ambient_temperature 173(2)
_diffrn_detector_area_resol_mean 0.83
_diffrn_measured_fraction_theta_full 0.976
_diffrn_measured_fraction_theta_max 0.948
_diffrn_measurement_device_type CCD
_diffrn_measurement_method dtprofit.ref
_diffrn_radiation_monochromator confocal
_diffrn_radiation_source 'rotating anode'
_diffrn_radiation_type CuK\a
_diffrn_radiation_wavelength 1.54178
_diffrn_reflns_av_R_equivalents 0.1324
_diffrn_reflns_av_sigmaI/netI 0.0893
_diffrn_reflns_limit_h_max 11
_diffrn_reflns_limit_h_min -11
_diffrn_reflns_limit_k_max 41
_diffrn_reflns_limit_k_min -41
_diffrn_reflns_limit_l_max 13
_diffrn_reflns_limit_l_min -13
_diffrn_reflns_number 49052
_diffrn_reflns_theta_full 25.00
_diffrn_reflns_theta_max 68.28
_diffrn_reflns_theta_min 4.46
_exptl_absorpt_coefficient_mu 0.862
_exptl_absorpt_correction_T_max 1.0000
_exptl_absorpt_correction_T_min 0.3335
_exptl_absorpt_correction_type multi-scan
_exptl_crystal_colour Colorless
_exptl_crystal_density_diffrn 1.303
_exptl_crystal_description needle
_exptl_crystal_F_000 1552
_exptl_crystal_size_max 0.1000
_exptl_crystal_size_mid 0.0200
_exptl_crystal_size_min 0.0200
_refine_diff_density_max 1.237
_refine_diff_density_min -0.813
_refine_diff_density_rms 0.184
_refine_ls_abs_structure_details 'Flack H D (1983), Acta Cryst. A39, 876-881'
_refine_ls_abs_structure_Flack 0.7(5)
_refine_ls_extinction_coef 0.0022(8)
_refine_ls_extinction_expression Fc^*^=kFc[1+0.001xFc^2^\l^3^/sin(2\q)]^-1/4^
_refine_ls_extinction_method SHELXL
_refine_ls_goodness_of_fit_ref 2.265
_refine_ls_hydrogen_treatment constr
_refine_ls_matrix_type full
_refine_ls_number_parameters 431
_refine_ls_number_reflns 12641
_refine_ls_number_restraints 1
_refine_ls_restrained_S_all 2.265
_refine_ls_R_factor_all 0.2422
_refine_ls_R_factor_gt 0.2235
_refine_ls_shift/su_max 0.321
_refine_ls_shift/su_mean 0.083
_refine_ls_structure_factor_coef Fsqd
_refine_ls_weighting_details 'calc w=1/[\s^2^(Fo^2^)+(0.2000P)^2^+0.0000P] where P=(Fo^2^+2Fc^2^)/3'
_refine_ls_weighting_scheme calc
_refine_ls_wR_factor_gt 0.5634
_refine_ls_wR_factor_ref 0.5830
_reflns_number_gt 9615
_reflns_number_total 12641
_reflns_threshold_expression >2sigma(I)
_cod_data_source_file ja066188psi20060830_115615.cif
_cod_data_source_block DIOL
_cod_database_code 4111274

loop_
_symmetry_equiv_pos_as_xyz
'x, y, z'
'-x, y+1/2, -z'

loop_
_atom_site_label
_atom_site_type_symbol
_atom_site_fract_x
_atom_site_fract_y
_atom_site_fract_z
_atom_site_U_iso_or_equiv
_atom_site_adp_type
_atom_site_occupancy
_atom_site_symmetry_multiplicity
_atom_site_calc_flag
_atom_site_refinement_flags
C1 C 0.4926(13) 0.6954(3) 0.2588(12) 0.038(2) Uiso 1 1 d .
H1A H 0.4485 0.7084 0.1702 0.045 Uiso 1 1 calc R
H1B H 0.5760 0.6809 0.2684 0.045 Uiso 1 1 calc R
O2 O 0.3975(8) 0.6717(2) 0.2707(8) 0.0415(18) Uani 1 1 d .
C3 C 0.3498(14) 0.6447(3) 0.1602(13) 0.045(3) Uiso 1 1 d .
H3A H 0.4278 0.6267 0.1781 0.054 Uiso 1 1 calc R
H3B H 0.3280 0.6586 0.0761 0.054 Uiso 1 1 calc R
C4 C 0.2179(11) 0.6218(3) 0.1386(11) 0.031(2) Uiso 1 1 d .
H4A H 0.2276 0.6157 0.2294 0.037 Uiso 1 1 calc R
F4 F 0.1068(7) 0.64634(17) 0.0757(7) 0.0427(15) Uani 1 1 d .
C5 C 0.1929(12) 0.5850(3) 0.0620(12) 0.034(2) Uiso 1 1 d .
H5A H 0.2104 0.5889 -0.0169 0.041 Uiso 1 1 calc R
O5 O 0.2920(8) 0.55704(19) 0.1528(8) 0.0372(17) Uani 1 1 d .
H5B H 0.3789 0.5576 0.1447 0.056 Uiso 1 1 calc R
C6 C 0.0488(10) 0.5720(2) 0.0148(10) 0.0260(19) Uiso 1 1 d .
H6A H -0.0192 0.5931 -0.0337 0.031 Uiso 1 1 calc R
O6 O 0.0288(8) 0.5585(2) 0.1278(6) 0.0342(16) Uani 1 1 d .
H6B H -0.0702 0.5621 0.1064 0.051 Uiso 1 1 calc R
C7 C 0.0157(10) 0.5360(2) -0.0827(10) 0.0243(18) Uiso 1 1 d .
H7A H 0.0926 0.5165 -0.0432 0.029 Uiso 1 1 calc R
F7 F 0.0133(8) 0.5540(2) -0.1950(7) 0.059(2) Uani 1 1 d .
C8 C -0.1335(16) 0.5179(4) -0.1294(16) 0.058(3) Uiso 1 1 d .
H8A H -0.1440 0.5091 -0.0511 0.070 Uiso 1 1 calc R
H8B H -0.2098 0.5363 -0.1820 0.070 Uiso 1 1 calc R
O9 O -0.1362(9) 0.4867(3) -0.2115(9) 0.050(2) Uani 1 1 d .
C10 C -0.2602(18) 0.4632(4) -0.2519(17) 0.064(4) Uiso 1 1 d .
H10A H -0.2673 0.4562 -0.1701 0.077 Uiso 1 1 calc R
H10B H -0.3446 0.4786 -0.3100 0.077 Uiso 1 1 calc R
C11 C -0.2640(11) 0.4300(2) -0.3205(10) 0.036(2) Uiso 1 1 d G
C12 C -0.3694(12) 0.4314(3) -0.4542(11) 0.110(6) Uiso 1 1 d G
H12A H -0.4347 0.4520 -0.4846 0.132 Uiso 1 1 calc R
C13 C -0.3795(14) 0.4027(4) -0.5433(9) 0.150 Uiso 1 1 d G
H13A H -0.4516 0.4037 -0.6347 0.180 Uiso 1 1 calc R
C14 C -0.2841(15) 0.3726(3) -0.4988(12) 0.082(5) Uiso 1 1 d G
H14A H -0.2909 0.3530 -0.5597 0.099 Uiso 1 1 calc R
C15 C -0.1786(13) 0.3712(3) -0.3651(13) 0.093(5) Uiso 1 1 d G
H15A H -0.1133 0.3506 -0.3346 0.112 Uiso 1 1 calc R
C16 C -0.1685(11) 0.3999(3) -0.2759(9) 0.112(7) Uiso 1 1 d G
H16A H -0.0964 0.3990 -0.1846 0.134 Uiso 1 1 calc R
C17 C 0.5349(14) 0.7241(3) 0.3744(12) 0.071(4) Uiso 1 1 d G
C18 C 0.4497(11) 0.7323(3) 0.4332(12) 0.072(4) Uiso 1 1 d G
H18A H 0.3599 0.7204 0.4004 0.086 Uiso 1 1 calc R
C19 C 0.4957(14) 0.7579(3) 0.5399(12) 0.070(4) Uiso 1 1 d G
H19A H 0.4374 0.7635 0.5801 0.084 Uiso 1 1 calc R
C20 C 0.6270(16) 0.7754(4) 0.5878(14) 0.150 Uiso 1 1 d G
H20A H 0.6584 0.7929 0.6607 0.180 Uiso 1 1 calc R
C21 C 0.7122(13) 0.7672(5) 0.5290(18) 0.150 Uiso 1 1 d G
H21A H 0.8020 0.7792 0.5617 0.180 Uiso 1 1 calc R
C22 C 0.6662(14) 0.7416(4) 0.4223(16) 0.124(8) Uiso 1 1 d G
H22A H 0.7245 0.7360 0.3821 0.149 Uiso 1 1 calc R
C31 C 0.0120(15) 0.7196(3) -0.1301(15) 0.052(3) Uiso 1 1 d .
H31A H -0.0819 0.7245 -0.2083 0.062 Uiso 1 1 calc R
H31B H 0.0002 0.7040 -0.0626 0.062 Uiso 1 1 calc R
O32 O 0.1141(10) 0.7004(2) -0.1736(9) 0.050(2) Uani 1 1 d .
C33 C 0.0522(14) 0.6693(3) -0.2468(14) 0.046(3) Uiso 1 1 d .
H33A H -0.0359 0.6768 -0.3282 0.055 Uiso 1 1 calc R
H33B H 0.0268 0.6517 -0.1931 0.055 Uiso 1 1 calc R
C34 C 0.1553(12) 0.6483(3) -0.2910(12) 0.036(2) Uiso 1 1 d .
H34A H 0.1842 0.6677 -0.3384 0.044 Uiso 1 1 calc R
F34 F 0.2746(7) 0.6375(2) -0.1801(6) 0.0470(17) Uani 1 1 d .
C35 C 0.0933(11) 0.6162(3) -0.3851(11) 0.032(2) Uiso 1 1 d .
H35A H 0.0748 0.5942 -0.3392 0.039 Uiso 1 1 calc R
O35 O -0.0473(8) 0.6292(2) -0.5120(8) 0.0400(18) Uani 1 1 d .
H35B H -0.1266 0.6269 -0.4922 0.060 Uiso 1 1 calc R
C36 C 0.1687(15) 0.6038(3) -0.4560(15) 0.051(3) Uiso 1 1 d .
H36A H 0.2658 0.6002 -0.3784 0.061 Uiso 1 1 calc R
O36 O 0.1955(10) 0.6287(3) -0.5284(10) 0.064(3) Uani 1 1 d .
H36B H 0.2927 0.6252 -0.5127 0.096 Uiso 1 1 calc R
C37 C 0.1428(13) 0.5647(3) -0.5185(12) 0.036(2) Uiso 1 1 d .
H37A H 0.0597 0.5678 -0.6102 0.043 Uiso 1 1 calc R
F37 F 0.0945(7) 0.54090(19) -0.4472(7) 0.0492(17) Uani 1 1 d .
C38 C 0.2498(16) 0.5456(4) -0.5409(16) 0.059(3) Uiso 1 1 d .
H38A H 0.3222 0.5347 -0.4545 0.070 Uiso 1 1 calc R
H38B H 0.2972 0.5646 -0.5710 0.070 Uiso 1 1 calc R
O39 O 0.1913(9) 0.5154(3) -0.6414(9) 0.050(2) Uani 1 1 d .
C40 C 0.2908(14) 0.4907(3) -0.6354(14) 0.050(3) Uiso 1 1 d .
H40A H 0.3305 0.4765 -0.5492 0.060 Uiso 1 1 calc R
H40B H 0.3688 0.5050 -0.6385 0.060 Uiso 1 1 calc R
C41 C 0.2264(14) 0.4630(3) -0.7530(13) 0.061(3) Uiso 1 1 d G
C42 C 0.3168(13) 0.4483(5) -0.7982(17) 0.150 Uiso 1 1 d G
H42A H 0.4158 0.4526 -0.7477 0.180 Uiso 1 1 calc R
C43 C 0.262(2) 0.4274(5) -0.9173(19) 0.150 Uiso 1 1 d G
H43A H 0.3240 0.4174 -0.9482 0.180 Uiso 1 1 calc R
C44 C 0.117(2) 0.4212(5) -0.9912(14) 0.150 Uiso 1 1 d G
H44A H 0.0800 0.4070 -1.0726 0.180 Uiso 1 1 calc R
C45 C 0.0269(14) 0.4359(5) -0.9460(17) 0.150 Uiso 1 1 d G
H45A H -0.0721 0.4316 -0.9965 0.180 Uiso 1 1 calc R
C46 C 0.0815(14) 0.4567(5) -0.8269(17) 0.150 Uiso 1 1 d G
H46A H 0.0197 0.4668 -0.7961 0.180 Uiso 1 1 calc R
C47 C 0.0909(12) 0.7560(2) -0.0694(11) 0.052(3) Uiso 1 1 d G
C48 C 0.0255(11) 0.7737(3) -0.0031(12) 0.091(5) Uiso 1 1 d G
H48A H -0.0502 0.7613 0.0027 0.109 Uiso 1 1 calc R
C49 C 0.0708(11) 0.8093(3) 0.0548(12) 0.071(4) Uiso 1 1 d G
H49A H 0.0261 0.8214 0.1002 0.085 Uiso 1 1 calc R
C50 C 0.1815(11) 0.8274(2) 0.0463(11) 0.058(3) Uiso 1 1 d G
H50A H 0.2125 0.8518 0.0859 0.070 Uiso 1 1 calc R
C51 C 0.2470(11) 0.8098(3) -0.0200(13) 0.075(4) Uiso 1 1 d G
H51A H 0.3227 0.8221 -0.0258 0.090 Uiso 1 1 calc R
C52 C 0.2017(12) 0.7741(3) -0.0779(12) 0.113(7) Uiso 1 1 d G
H52A H 0.2464 0.7620 -0.1233 0.135 Uiso 1 1 calc R
C61 C -0.4720(15) 0.7186(4) -0.1346(15) 0.052(3) Uiso 1 1 d .
H61A H -0.4902 0.7026 -0.0719 0.063 Uiso 1 1 calc R
H61B H -0.5630 0.7213 -0.2185 0.063 Uiso 1 1 calc R
O62 O -0.3832(9) 0.6995(2) -0.1650(8) 0.049(2) Uani 1 1 d .
C63 C -0.4421(16) 0.6666(4) -0.2558(15) 0.053(3) Uiso 1 1 d .
H63A H -0.4617 0.6458 -0.2078 0.064 Uiso 1 1 calc R
H63B H -0.5327 0.6740 -0.3346 0.064 Uiso 1 1 calc R
C64 C -0.3547(13) 0.6547(3) -0.2971(13) 0.042(2) Uiso 1 1 d .
H64A H -0.3184 0.6762 -0.3302 0.050 Uiso 1 1 calc R
F64 F -0.2398(9) 0.6353(2) -0.1828(8) 0.067(2) Uani 1 1 d .
C65 C -0.4234(13) 0.6209(3) -0.4114(12) 0.040(2) Uiso 1 1 d .
H65A H -0.4448 0.6003 -0.3624 0.048 Uiso 1 1 calc R
O65 O -0.5406(9) 0.6299(2) -0.5010(8) 0.0422(19) Uani 1 1 d .
H65B H -0.5343 0.6365 -0.5826 0.063 Uiso 1 1 calc R
C66 C -0.3070(11) 0.6026(2) -0.4388(11) 0.0278(19) Uiso 1 1 d .
H66A H -0.2145 0.5988 -0.3554 0.033 Uiso 1 1 calc R
O66 O -0.3023(8) 0.63227(17) -0.5303(7) 0.0327(16) Uani 1 1 d .
H66B H -0.3977 0.6425 -0.5861 0.049 Uiso 1 1 calc R
C67 C -0.3656(14) 0.5655(3) -0.5254(13) 0.041(2) Uiso 1 1 d .
H67A H -0.4479 0.5714 -0.6154 0.049 Uiso 1 1 calc R
F67 F -0.4060(8) 0.5407(2) -0.4495(7) 0.0540(19) Uani 1 1 d .
C68 C -0.2478(11) 0.5474(3) -0.5406(11) 0.032(2) Uiso 1 1 d .
H68A H -0.2007 0.5666 -0.5701 0.038 Uiso 1 1 calc R
H68B H -0.1766 0.5367 -0.4531 0.038 Uiso 1 1 calc R
O69 O -0.3048(8) 0.51828(19) -0.6370(7) 0.0361(17) Uani 1 1 d .
C70 C -0.1957(16) 0.4893(4) -0.6195(16) 0.060(3) Uiso 1 1 d .
H70A H -0.1227 0.5018 -0.6362 0.072 Uiso 1 1 calc R
H70B H -0.1490 0.4806 -0.5244 0.072 Uiso 1 1 calc R
C71 C -0.2495(13) 0.4557(3) -0.7080(11) 0.054(3) Uiso 1 1 d G
C72 C -0.2635(14) 0.4616(3) -0.8359(12) 0.079(4) Uiso 1 1 d G
H72A H -0.2320 0.4847 -0.8562 0.095 Uiso 1 1 calc R
C73 C -0.3235(18) 0.4335(5) -0.9342(11) 0.138(9) Uiso 1 1 d G
H73A H -0.3331 0.4375 -1.0216 0.166 Uiso 1 1 calc R
C74 C -0.3695(19) 0.3996(4) -0.9045(17) 0.150 Uiso 1 1 d G
H74A H -0.4106 0.3804 -0.9717 0.180 Uiso 1 1 calc R
C75 C -0.356(2) 0.3937(3) -0.7766(19) 0.150 Uiso 1 1 d G
H75A H -0.3870 0.3705 -0.7564 0.180 Uiso 1 1 calc R
C76 C -0.2955(18) 0.4217(4) -0.6784(14) 0.150 Uiso 1 1 d G
H76A H -0.2859 0.4177 -0.5909 0.180 Uiso 1 1 calc R
C77 C -0.4280(10) 0.7579(2) -0.0716(10) 0.043(2) Uiso 1 1 d G
C78 C -0.3404(13) 0.7585(3) 0.0672(10) 0.088(5) Uiso 1 1 d G
H78A H -0.3287 0.7361 0.1190 0.105 Uiso 1 1 calc R
C79 C -0.2700(14) 0.7918(4) 0.1303(9) 0.133(9) Uiso 1 1 d G
H79A H -0.2101 0.7922 0.2252 0.160 Uiso 1 1 calc R
C80 C -0.2872(14) 0.8245(3) 0.0545(14) 0.084(5) Uiso 1 1 d G
H80A H -0.2391 0.8472 0.0976 0.100 Uiso 1 1 calc R
C81 C -0.3748(15) 0.8239(2) -0.0843(13) 0.142(10) Uiso 1 1 d G
H81A H -0.3865 0.8463 -0.1361 0.170 Uiso 1 1 calc R
C82 C -0.4452(13) 0.7906(3) -0.1474(9) 0.095(5) Uiso 1 1 d G
H82A H -0.5051 0.7903 -0.2422 0.114 Uiso 1 1 calc R
C91 C 0.9955(17) 0.7030(4) 0.2532(16) 0.061(3) Uiso 1 1 d .
H91A H 1.0849 0.6905 0.2693 0.073 Uiso 1 1 calc R
H91B H 0.9531 0.7152 0.1631 0.073 Uiso 1 1 calc R
O92 O 0.8896(9) 0.6721(2) 0.2574(7) 0.0414(18) Uani 1 1 d .
C93 C 0.8615(14) 0.6419(3) 0.1686(13) 0.046(3) Uiso 1 1 d .
H93A H 0.9412 0.6236 0.2044 0.055 Uiso 1 1 calc R
H93B H 0.8463 0.6511 0.0796 0.055 Uiso 1 1 calc R
C94 C 0.7339(14) 0.6241(3) 0.1569(14) 0.046(3) Uiso 1 1 d .
H94A H 0.7441 0.6193 0.2487 0.056 Uiso 1 1 calc R
F94 F 0.6044(8) 0.6478(2) 0.0752(8) 0.0574(19) Uani 1 1 d .
C95 C 0.6982(13) 0.5849(3) 0.0731(13) 0.044(3) Uiso 1 1 d .
H95A H 0.7164 0.5892 -0.0052 0.052 Uiso 1 1 calc R
O95 O 0.7923(10) 0.5583(3) 0.1530(11) 0.058(2) Uani 1 1 d .
H95B H 0.7592 0.5471 0.2128 0.088 Uiso 1 1 calc R
C96 C 0.5430(15) 0.5677(4) 0.0143(14) 0.053(3) Uiso 1 1 d .
H96A H 0.4735 0.5885 -0.0347 0.064 Uiso 1 1 calc R
O96 O 0.5299(8) 0.5576(2) 0.1324(10) 0.051(2) Uani 1 1 d .
H96B H 0.6116 0.5422 0.1932 0.076 Uiso 1 1 calc R
C97 C 0.5188(17) 0.5384(4) -0.0732(17) 0.064(4) Uiso 1 1 d .
H97A H 0.5969 0.5194 -0.0292 0.077 Uiso 1 1 calc R
F97 F 0.5167(11) 0.5528(3) -0.2042(9) 0.077(3) Uani 1 1 d .
C98 C 0.3878(14) 0.5193(3) -0.1200(14) 0.047(3) Uiso 1 1 d .
H98A H 0.3808 0.5103 -0.0399 0.057 Uiso 1 1 calc R
H98B H 0.3117 0.5383 -0.1662 0.057 Uiso 1 1 calc R
O99 O 0.3590(10) 0.4883(3) -0.2073(9) 0.052(2) Uani 1 1 d .
C100 C 0.2369(15) 0.4681(3) -0.2403(15) 0.051(3) Uiso 1 1 d .
H10C H 0.1533 0.4839 -0.2975 0.061 Uiso 1 1 calc R
H10D H 0.2322 0.4612 -0.1573 0.061 Uiso 1 1 calc R
C101 C 0.2370(17) 0.4329(3) -0.3150(17) 0.118(8) Uiso 1 1 d G
C102 C 0.3706(14) 0.4213(4) -0.2916(17) 0.119(7) Uiso 1 1 d G
H10E H 0.4498 0.4376 -0.2440 0.142 Uiso 1 1 calc R
C103 C 0.3883(12) 0.3861(4) -0.3378(18) 0.125(8) Uiso 1 1 d G
H10F H 0.4797 0.3782 -0.3218 0.150 Uiso 1 1 calc R
C104 C 0.2724(16) 0.3624(3) -0.4074(16) 0.117(7) Uiso 1 1 d G
H10G H 0.2845 0.3383 -0.4389 0.140 Uiso 1 1 calc R
C105 C 0.1388(13) 0.3739(3) -0.4308(15) 0.090(5) Uiso 1 1 d G
H10H H 0.0595 0.3577 -0.4783 0.108 Uiso 1 1 calc R
C106 C 0.1211(13) 0.4091(4) -0.3846(17) 0.107(6) Uiso 1 1 d G
H10I H 0.0297 0.4170 -0.4006 0.128 Uiso 1 1 calc R
C107 C 1.0239(11) 0.7310(2) 0.3534(10) 0.047(3) Uiso 1 1 d G
C108 C 1.1333(12) 0.7290(3) 0.4852(11) 0.128(8) Uiso 1 1 d G
H10J H 1.1933 0.7073 0.5145 0.154 Uiso 1 1 calc R
C109 C 1.1549(12) 0.7588(4) 0.5742(9) 0.106(6) Uiso 1 1 d G
H10K H 1.2297 0.7575 0.6643 0.127 Uiso 1 1 calc R
C110 C 1.0671(13) 0.7906(3) 0.5314(11) 0.069(4) Uiso 1 1 d G
H11A H 1.0819 0.8109 0.5922 0.083 Uiso 1 1 calc R
C111 C 0.9576(12) 0.7925(3) 0.3996(12) 0.101(6) Uiso 1 1 d G
H11B H 0.8976 0.8142 0.3704 0.121 Uiso 1 1 calc R
C112 C 0.9360(11) 0.7627(3) 0.3106(9) 0.080(4) Uiso 1 1 d G
H11C H 0.8612 0.7640 0.2206 0.096 Uiso 1 1 calc R

loop_
_atom_site_aniso_label
_atom_site_aniso_U_11
_atom_site_aniso_U_22
_atom_site_aniso_U_33
_atom_site_aniso_U_23
_atom_site_aniso_U_13
_atom_site_aniso_U_12
O2 0.019(4) 0.063(5) 0.026(4) 0.001(3) -0.003(3) -0.002(3)
F4 0.041(4) 0.042(3) 0.035(4) 0.002(3) 0.010(3) 0.005(3)
O5 0.032(4) 0.037(3) 0.032(4) 0.001(3) 0.007(3) 0.000(3)
O6 0.026(4) 0.070(4) 0.008(3) 0.004(3) 0.009(3) 0.000(3)
F7 0.055(5) 0.088(5) 0.018(3) 0.025(3) 0.003(3) -0.013(4)
O9 0.026(4) 0.076(5) 0.046(5) -0.031(4) 0.015(4) -0.026(4)
O32 0.058(6) 0.042(4) 0.048(5) -0.007(3) 0.024(5) -0.004(4)
F34 0.028(4) 0.083(4) 0.017(3) -0.002(3) 0.000(3) 0.017(3)
O35 0.031(4) 0.059(4) 0.028(4) 0.009(3) 0.012(4) 0.010(3)
O36 0.040(6) 0.107(8) 0.051(6) 0.028(5) 0.025(5) 0.008(5)
F37 0.037(4) 0.059(4) 0.046(4) 0.022(3) 0.015(3) 0.001(3)
O39 0.031(5) 0.069(5) 0.036(5) -0.010(4) 0.004(4) -0.001(4)
O62 0.044(5) 0.067(5) 0.018(4) -0.018(3) 0.001(4) -0.007(4)
F64 0.063(5) 0.052(4) 0.040(4) -0.011(3) -0.013(4) 0.010(3)
O65 0.033(5) 0.069(5) 0.021(4) -0.008(3) 0.011(3) -0.013(3)
O66 0.043(5) 0.028(3) 0.031(4) 0.007(3) 0.021(4) 0.002(3)
F67 0.065(5) 0.067(4) 0.047(4) -0.023(3) 0.041(4) -0.023(3)
O69 0.037(4) 0.037(3) 0.028(4) -0.019(3) 0.010(3) -0.008(3)
O92 0.061(5) 0.054(4) 0.016(3) -0.001(3) 0.024(4) -0.004(4)
F94 0.032(4) 0.080(5) 0.044(4) -0.016(4) 0.005(3) 0.002(3)
O95 0.036(5) 0.078(6) 0.076(7) -0.001(5) 0.038(5) -0.012(4)
O96 0.024(4) 0.055(4) 0.074(6) 0.003(4) 0.024(4) 0.004(3)
F97 0.109(7) 0.096(5) 0.052(5) -0.029(4) 0.059(5) -0.052(5)
O99 0.050(6) 0.073(5) 0.040(5) 0.003(4) 0.026(4) 0.004(4)

loop_
_atom_type_symbol
_atom_type_description
_atom_type_scat_dispersion_real
_atom_type_scat_dispersion_imag
_atom_type_scat_source
C C 0.0181 0.0091 'International Tables Vol C Tables 4.2.6.8 and 6.1.1.4'
H H 0.0000 0.0000 'International Tables Vol C Tables 4.2.6.8 and 6.1.1.4'
O O 0.0492 0.0322 'International Tables Vol C Tables 4.2.6.8 and 6.1.1.4'
F F 0.0727 0.0534 'International Tables Vol C Tables 4.2.6.8 and 6.1.1.4'

loop_
_geom_angle_atom_site_label_1
_geom_angle_atom_site_label_2
_geom_angle_atom_site_label_3
_geom_angle
O2 C1 C17 104.5(9)
C1 O2 C3 106.7(8)
O2 C3 C4 113.6(9)
F4 C4 C5 111.8(9)
F4 C4 C3 105.2(8)
C5 C4 C3 116.1(9)
C6 C5 O5 110.1(8)
C6 C5 C4 110.4(8)
O5 C5 C4 107.8(9)
C5 C6 O6 110.7(8)
C5 C6 C7 110.6(8)
O6 C6 C7 105.2(7)
F7 C7 C8 107.6(9)
F7 C7 C6 99.5(7)
C8 C7 C6 114.3(8)
O9 C8 C7 103.5(10)
C8 O9 C10 112.1(10)
C11 C10 O9 115.7(12)
C12 C11 C10 111.5(10)
C12 C11 C16 120.0
C10 C11 C16 128.0(10)
C13 C12 C11 120.0
C12 C13 C14 120.0
C15 C14 C13 120.0
C14 C15 C16 120.0
C15 C16 C11 120.0
C18 C17 C22 120.0
C18 C17 C1 122.8(9)
C22 C17 C1 117.2(9)
C19 C18 C17 120.0
C20 C19 C18 120.0
C19 C20 C21 120.0
C22 C21 C20 120.0
C21 C22 C17 120.0
C47 C31 O32 100.5(9)
C33 O32 C31 109.2(9)
O32 C33 C34 110.8(10)
F34 C34 C35 110.9(8)
F34 C34 C33 109.6(9)
C35 C34 C33 115.9(9)
C36 C35 C34 116.5(9)
C36 C35 O35 97.7(9)
C34 C35 O35 110.0(8)
O36 C36 C35 119.0(11)
O36 C36 C37 111.2(11)
C35 C36 C37 120.2(10)
F37 C37 C38 111.0(9)
F37 C37 C36 108.0(9)
C38 C37 C36 121.0(11)
C37 C38 O39 112.7(11)
C40 O39 C38 112.8(10)
O39 C40 C41 110.1(11)
C42 C41 C46 120.0
C42 C41 C40 116.6(10)
C46 C41 C40 122.6(10)
C41 C42 C43 120.0
C44 C43 C42 120.0
C43 C44 C45 120.0
C44 C45 C46 120.0
C45 C46 C41 120.0
C48 C47 C52 120.0
C48 C47 C31 107.6(8)
C52 C47 C31 132.2(8)
C49 C48 C47 120.0
C48 C49 C50 120.0
C51 C50 C49 120.0
C52 C51 C50 120.0
C51 C52 C47 120.0
O62 C61 C77 118.2(11)
C61 O62 C63 116.6(10)
C64 C63 O62 110.9(11)
C63 C64 F64 106.7(11)
C63 C64 C65 112.4(11)
F64 C64 C65 103.3(8)
O65 C65 C66 123.4(10)
O65 C65 C64 111.2(9)
C66 C65 C64 110.3(9)
O66 C66 C65 98.2(7)
O66 C66 C67 106.7(8)
C65 C66 C67 110.0(9)
F67 C67 C68 108.9(9)
F67 C67 C66 106.3(8)
C68 C67 C66 108.2(9)
O69 C68 C67 108.5(9)
C68 O69 C70 111.5(8)
C71 C70 O69 115.2(12)
C72 C71 C76 120.0
C72 C71 C70 113.3(10)
C76 C71 C70 126.5(9)
C73 C72 C71 120.0
C74 C73 C72 120.0
C73 C74 C75 120.0
C76 C75 C74 120.0
C75 C76 C71 120.0
C78 C77 C82 120.0
C78 C77 C61 115.5(8)
C82 C77 C61 122.9(8)
C77 C78 C79 120.0
C80 C79 C78 120.0
C81 C80 C79 120.0
C82 C81 C80 120.0
C81 C82 C77 120.0
C107 C91 O92 109.7(10)
C93 O92 C91 114.5(8)
O92 C93 C94 105.5(10)
C93 C94 F94 112.1(10)
C93 C94 C95 111.9(10)
F94 C94 C95 102.8(9)
O95 C95 C94 107.8(10)
O95 C95 C96 108.6(9)
C94 C95 C96 118.6(10)
C97 C96 O96 114.1(11)
C97 C96 C95 112.9(12)
O96 C96 C95 104.5(11)
C96 C97 C98 116.2(13)
C96 C97 F97 110.7(11)
C98 C97 F97 103.7(12)
O99 C98 C97 118.6(11)
C100 O99 C98 117.1(9)
O99 C100 C101 108.9(11)
C102 C101 C106 120.0
C102 C101 C100 114.2(11)
C106 C101 C100 125.0(11)
C103 C102 C101 120.0
C102 C103 C104 120.0
C105 C104 C103 120.0
C106 C105 C104 120.0
C105 C106 C101 120.0
C108 C107 C112 120.0
C108 C107 C91 124.8(9)
C112 C107 C91 115.2(9)
C109 C108 C107 120.0
C110 C109 C108 120.0
C109 C110 C111 120.0
C110 C111 C112 120.0
C111 C112 C107 120.0

loop_
_geom_bond_atom_site_label_1
_geom_bond_atom_site_label_2
_geom_bond_distance
C1 O2 1.371(13)
C1 C17 1.536(14)
O2 C3 1.452(14)
C3 C4 1.544(15)
C4 F4 1.366(12)
C4 C5 1.504(13)
C5 C6 1.450(15)
C5 O5 1.452(13)
C6 O6 1.466(10)
C6 C7 1.600(12)
C7 F7 1.402(11)
C7 C8 1.565(17)
C8 O9 1.426(16)
O9 C10 1.443(17)
C10 C11 1.387(16)
C11 C12 1.3900
C11 C16 1.3900
C12 C13 1.3900
C13 C14 1.3900
C14 C15 1.3900
C15 C16 1.3900
C17 C18 1.3900
C17 C22 1.3900
C18 C19 1.3900
C19 C20 1.3900
C20 C21 1.3900
C21 C22 1.3900
C31 C47 1.509(15)
C31 O32 1.551(16)
O32 C33 1.338(14)
C33 C34 1.594(16)
C34 F34 1.351(13)
C34 C35 1.473(14)
C35 C36 1.446(16)
C35 O35 1.576(13)
C36 O36 1.316(15)
C36 C37 1.506(15)
C37 F37 1.416(12)
C37 C38 1.452(18)
C38 O39 1.460(16)
O39 C40 1.350(15)
C40 C41 1.521(17)
C41 C42 1.3900
C41 C46 1.3900
C42 C43 1.3900
C43 C44 1.3900
C44 C45 1.3900
C45 C46 1.3900
C47 C48 1.3900
C47 C52 1.3900
C48 C49 1.3900
C49 C50 1.3900
C50 C51 1.3900
C51 C52 1.3900
C61 O62 1.335(15)
C61 C77 1.523(15)
O62 C63 1.471(15)
C63 C64 1.298(17)
C64 F64 1.461(14)
C64 C65 1.646(16)
C65 O65 1.223(14)
C65 C66 1.560(15)
C66 O66 1.482(11)
C66 C67 1.569(14)
C67 F67 1.423(13)
C67 C68 1.497(15)
C68 O69 1.402(11)
O69 C70 1.491(16)
C70 C71 1.477(17)
C71 C72 1.3900
C71 C76 1.3900
C72 C73 1.3900
C73 C74 1.3900
C74 C75 1.3900
C75 C76 1.3900
C77 C78 1.3900
C77 C82 1.3900
C78 C79 1.3900
C79 C80 1.3900
C80 C81 1.3900
C81 C82 1.3900
C91 C107 1.415(16)
C91 O92 1.589(16)
O92 C93 1.388(14)
C93 C94 1.454(17)
C94 F94 1.502(15)
C94 C95 1.610(16)
C95 O95 1.356(15)
C95 C96 1.591(19)
C96 C97 1.364(19)
C96 O96 1.446(16)
C97 C98 1.41(2)
C97 F97 1.547(18)
C98 O99 1.400(15)
O99 C100 1.377(16)
C100 C101 1.496(16)
C101 C102 1.3900
C101 C106 1.3900
C102 C103 1.3900
C103 C104 1.3900
C104 C105 1.3900
C105 C106 1.3900
C107 C108 1.3900
C107 C112 1.3900
C108 C109 1.3900
C109 C110 1.3900
C110 C111 1.3900
C111 C112 1.3900

loop_
_geom_hbond_atom_site_label_D
_geom_hbond_atom_site_label_H
_geom_hbond_atom_site_label_A
_geom_hbond_distance_DH
_geom_hbond_distance_HA
_geom_hbond_distance_DA
_geom_hbond_angle_DHA
_geom_hbond_site_symmetry_A
O5 H5B O96 0.98 1.69 2.671(10) 178.8 .
O6 H6B O95 0.98 1.79 2.685(10) 150.1 1_455
O35 H35B O66 0.98 1.74 2.649(10) 153.5 .
O36 H36B O65 0.98 1.74 2.701(12) 166.6 1_655
O65 H65B O2 0.98 1.91 2.754(11) 142.5 1_454
O66 H66B O65 0.98 2.20 2.730(10) 112.3 .
O66 H66B O2 0.98 2.26 3.237(11) 171.2 1_454
O95 H95B O69 0.98 2.33 3.313(12) 176.2 1_656
O96 H96B O69 0.98 1.88 2.724(12) 142.6 1_656

loop_
_geom_torsion_atom_site_label_1
_geom_torsion_atom_site_label_2
_geom_torsion_atom_site_label_3
_geom_torsion_atom_site_label_4
_geom_torsion
C17 C1 O2 C3 177.9(9)
C1 O2 C3 C4 -166.8(9)
O2 C3 C4 F4 76.4(11)
O2 C3 C4 C5 -159.5(9)
F4 C4 C5 C6 -42.8(11)
C3 C4 C5 C6 -163.5(9)
F4 C4 C5 O5 -163.1(8)
C3 C4 C5 O5 76.3(11)
O5 C5 C6 O6 47.7(10)
C4 C5 C6 O6 -71.2(10)
O5 C5 C6 C7 -68.5(10)
C4 C5 C6 C7 172.6(8)
C5 C6 C7 F7 -70.5(9)
O6 C6 C7 F7 169.9(7)
C5 C6 C7 C8 175.2(10)
O6 C6 C7 C8 55.6(11)
F7 C7 C8 O9 71.5(11)
C6 C7 C8 O9 -179.0(9)
C7 C8 O9 C10 173.0(11)
C8 O9 C10 C11 -173.7(12)
O9 C10 C11 C12 -112.3(13)
O9 C10 C11 C16 59.7(17)
C10 C11 C12 C13 172.7(10)
C16 C11 C12 C13 0.0
C11 C12 C13 C14 0.0
C12 C13 C14 C15 0.0
C13 C14 C15 C16 0.0
C14 C15 C16 C11 0.0
C12 C11 C16 C15 0.0
C10 C11 C16 C15 -171.4(12)
O2 C1 C17 C18 -23.4(12)
O2 C1 C17 C22 154.9(8)
C22 C17 C18 C19 0.0
C1 C17 C18 C19 178.3(12)
C17 C18 C19 C20 0.0
C18 C19 C20 C21 0.0
C19 C20 C21 C22 0.0
C20 C21 C22 C17 0.0
C18 C17 C22 C21 0.0
C1 C17 C22 C21 -178.4(11)
C47 C31 O32 C33 -171.8(10)
C31 O32 C33 C34 -178.8(9)
O32 C33 C34 F34 60.3(12)
O32 C33 C34 C35 -173.2(9)
F34 C34 C35 C36 -71.3(12)
C33 C34 C35 C36 162.9(10)
F34 C34 C35 O35 178.7(8)
C33 C34 C35 O35 52.9(11)
C34 C35 C36 O36 -56.1(16)
O35 C35 C36 O36 60.8(13)
C34 C35 C36 C37 160.6(11)
O35 C35 C36 C37 -82.5(12)
O36 C36 C37 F37 -171.5(10)
C35 C36 C37 F37 -25.6(15)
O36 C36 C37 C38 59.1(16)
C35 C36 C37 C38 -155.0(13)
F37 C37 C38 O39 71.9(14)
C36 C37 C38 O39 -160.0(11)
C37 C38 O39 C40 -162.1(11)
C38 O39 C40 C41 -173.0(10)
O39 C40 C41 C42 151.3(10)
O39 C40 C41 C46 -18.7(15)
C46 C41 C42 C43 0.0
C40 C41 C42 C43 -170.3(11)
C41 C42 C43 C44 0.0
C42 C43 C44 C45 0.0
C43 C44 C45 C46 0.0
C44 C45 C46 C41 0.0
C42 C41 C46 C45 0.0
C40 C41 C46 C45 169.7(12)
O32 C31 C47 C48 -169.4(8)
O32 C31 C47 C52 15.7(15)
C52 C47 C48 C49 0.0
C31 C47 C48 C49 -175.6(10)
C47 C48 C49 C50 0.0
C48 C49 C50 C51 0.0
C49 C50 C51 C52 0.0
C50 C51 C52 C47 0.0
C48 C47 C52 C51 0.0
C31 C47 C52 C51 174.4(13)
C77 C61 O62 C63 -164.8(10)
C61 O62 C63 C64 168.6(12)
O62 C63 C64 F64 73.5(12)
O62 C63 C64 C65 -173.9(9)
C63 C64 C65 O65 49.4(14)
F64 C64 C65 O65 163.9(10)
C63 C64 C65 C66 -170.0(11)
F64 C64 C65 C66 -55.4(11)
O65 C65 C66 O66 55.2(12)
C64 C65 C66 O66 -79.8(9)
O65 C65 C66 C67 -56.0(13)
C64 C65 C66 C67 169.0(8)
O66 C66 C67 F67 -164.5(8)
C65 C66 C67 F67 -59.1(11)
O66 C66 C67 C68 78.7(10)
C65 C66 C67 C68 -175.9(9)
F67 C67 C68 O69 75.3(11)
C66 C67 C68 O69 -169.6(8)
C67 C68 O69 C70 -156.9(9)
C68 O69 C70 C71 174.1(10)
O69 C70 C71 C72 83.1(13)
O69 C70 C71 C76 -91.3(13)
C76 C71 C72 C73 0.0
C70 C71 C72 C73 -174.9(12)
C71 C72 C73 C74 0.0
C72 C73 C74 C75 0.0
C73 C74 C75 C76 0.0
C74 C75 C76 C71 0.0
C72 C71 C76 C75 0.0
C70 C71 C76 C75 174.1(13)
O62 C61 C77 C78 -83.3(13)
O62 C61 C77 C82 82.5(14)
C82 C77 C78 C79 0.0
C61 C77 C78 C79 166.2(10)
C77 C78 C79 C80 0.0
C78 C79 C80 C81 0.0
C79 C80 C81 C82 0.0
C80 C81 C82 C77 0.0
C78 C77 C82 C81 0.0
C61 C77 C82 C81 -165.1(10)
C107 C91 O92 C93 -176.1(11)
C91 O92 C93 C94 -162.7(10)
O92 C93 C94 F94 73.0(12)
O92 C93 C94 C95 -172.1(9)
C93 C94 C95 O95 73.5(13)
F94 C94 C95 O95 -166.1(9)
C93 C94 C95 C96 -162.7(11)
F94 C94 C95 C96 -42.3(13)
O95 C95 C96 C97 -67.1(15)
C94 C95 C96 C97 169.5(12)
O95 C95 C96 O96 57.5(12)
C94 C95 C96 O96 -65.9(13)
O96 C96 C97 C98 55.1(18)
C95 C96 C97 C98 174.2(12)
O96 C96 C97 F97 173.0(11)
C95 C96 C97 F97 -67.8(15)
C96 C97 C98 O99 -178.3(12)
F97 C97 C98 O99 60.0(15)
C97 C98 O99 C100 173.8(13)
C98 O99 C100 C101 -170.9(11)
O99 C100 C101 C102 22.3(14)
O99 C100 C101 C106 -168.0(10)
C106 C101 C102 C103 0.0
C100 C101 C102 C103 170.2(13)
C101 C102 C103 C104 0.0
C102 C103 C104 C105 0.0
C103 C104 C105 C106 0.0
C104 C105 C106 C101 0.0
C102 C101 C106 C105 0.0
C100 C101 C106 C105 -169.1(15)
O92 C91 C107 C108 89.8(12)
O92 C91 C107 C112 -92.5(11)
C112 C107 C108 C109 0.0
C91 C107 C108 C109 177.6(11)
C107 C108 C109 C110 0.0
C108 C109 C110 C111 0.0
C109 C110 C111 C112 0.0
C110 C111 C112 C107 0.0
C108 C107 C112 C111 0.0
C91 C107 C112 C111 -177.8(10)
